data_7720184
loop_
_publ_author_name
'Polo, Alvaro'
'Garc&#xed;a-Ordu&#xf1;a, Pilar'
'Echeverr&#xed;a, Jorge'
'Sanz Miguel, Pablo J.'

_publ_section_title
;
 Unveiling n &#x2192; &#x3c0;* interactions: convergence of quantum
 crystallography and computational insights.
;
_journal_issue 7
_journal_name_full 'Dalton transactions (Cambridge, England : 2003)'
_journal_page_first 2825
_journal_page_last 2832
_journal_paper_doi 10.1039/d5dt02386f
_journal_volume 55
_journal_year 2026
_chemical_formula_moiety 'C8 H11 N4 O, Br, H2 O'
_chemical_formula_sum 'C8 H13 Br N4 O2'
_chemical_formula_weight 277.13
_space_group_crystal_system monoclinic
_space_group_IT_number 14
_space_group_name_Hall '-P 2ybc'
_space_group_name_H-M_alt 'P 1 21/c 1'
_atom_sites_solution_hydrogens mixed
_atom_sites_solution_primary direct
_atom_sites_solution_secondary 'Fourier Difference Synthesis'
_audit_creation_method SHELXL-2014/7
_audit_update_record
;
2025-11-14 deposited with the CCDC.	2025-12-19 downloaded from the CCDC.
;
_cell_angle_alpha 90
_cell_angle_beta 103.1158(9)
_cell_angle_gamma 90
_cell_formula_units_Z 4
_cell_length_a 11.4500(3)
_cell_length_b 15.0573(4)
_cell_length_c 6.4762(2)
_cell_measurement_reflns_used 9959
_cell_measurement_temperature 100(2)
_cell_measurement_theta_max 28.29
_cell_measurement_theta_min 4.29
_cell_volume 1087.41(5)
_computing_cell_refinement 'SAINT V8.40B (Bruker AXS, 2016) in APEX3'
_computing_data_collection 'SAINT V8.40B (Bruker AXS, 2016) in APEX3'
_computing_data_reduction 'SAINT V8.40B (Bruker AXS, 2016) in APEX3'
_computing_molecular_graphics 'ORTEP-3 (Farrugia, 2012)'
_computing_publication_material 'XCIF program, PLATON(Spek, 1998)'
_computing_structure_refinement 'SHELXL-2018/3 (Sheldrick, 2018)'
_computing_structure_solution 'SHELXS-2013 (Sheldrick, 2013)'
_diffrn_ambient_temperature 100(2)
_diffrn_measured_fraction_theta_full 0.989
_diffrn_measured_fraction_theta_max 0.992
_diffrn_measurement_device_type 'Bruker D8 VENTURE'
_diffrn_radiation_type MoK\a
_diffrn_radiation_wavelength 0.71073
_diffrn_reflns_av_R_equivalents 0.0432
_diffrn_reflns_av_unetI/netI 0.0237
_diffrn_reflns_Laue_measured_fraction_full 0.989
_diffrn_reflns_Laue_measured_fraction_max 0.992
_diffrn_reflns_limit_h_max 15
_diffrn_reflns_limit_h_min -15
_diffrn_reflns_limit_k_max 20
_diffrn_reflns_limit_k_min -20
_diffrn_reflns_limit_l_max 8
_diffrn_reflns_limit_l_min -8
_diffrn_reflns_number 26996
_diffrn_reflns_point_group_measured_fraction_full 0.989
_diffrn_reflns_point_group_measured_fraction_max 0.992
_diffrn_reflns_theta_full 25.000
_diffrn_reflns_theta_max 28.306
_diffrn_reflns_theta_min 2.273
_diffrn_source 'Mo microsource'
_exptl_absorpt_coefficient_mu 3.768
_exptl_absorpt_correction_T_max 0.547
_exptl_absorpt_correction_T_min 0.313
_exptl_absorpt_correction_type multi-scan
_exptl_absorpt_process_details sadabs
_exptl_crystal_colour colorless
_exptl_crystal_density_diffrn 1.693
_exptl_crystal_description block
_exptl_crystal_F_000 560
_exptl_crystal_size_max 0.540
_exptl_crystal_size_mid 0.300
_exptl_crystal_size_min 0.160
_refine_diff_density_max 0.371
_refine_diff_density_min -0.465
_refine_diff_density_rms 0.065
_refine_ls_extinction_coef 0.0073(8)
_refine_ls_extinction_expression Fc^*^=kFc[1+0.001xFc^2^\l^3^/sin(2\q)]^-1/4^
_refine_ls_extinction_method 'SHELXL-2014/7 (Sheldrick 2014'
_refine_ls_goodness_of_fit_ref 1.083
_refine_ls_hydrogen_treatment mixed
_refine_ls_matrix_type full
_refine_ls_number_parameters 148
_refine_ls_number_reflns 2689
_refine_ls_number_restraints 0
_refine_ls_restrained_S_all 1.083
_refine_ls_R_factor_all 0.0200
_refine_ls_R_factor_gt 0.0198
_refine_ls_shift/su_max 0.001
_refine_ls_shift/su_mean 0.000
_refine_ls_structure_factor_coef Fsqd
_refine_ls_weighting_details 'w=1/[\s^2^(Fo^2^)+(0.0256P)^2^+0.5536P] where P=(Fo^2^+2Fc^2^)/3'
_refine_ls_weighting_scheme calc
_refine_ls_wR_factor_gt 0.0529
_refine_ls_wR_factor_ref 0.0530
_reflns_Friedel_coverage 0.000
_reflns_number_gt 2643
_reflns_number_total 2689
_reflns_threshold_expression 'I > 2\s(I)'
_cod_data_source_file d5dt02386f2.cif
_cod_data_source_block 1_CCDC6
_cod_depositor_comments
;
The following automatic conversions were performed:

data item '_atom_sites_solution_primary' value 'Direct methods' was
changed to 'direct'.

Automatic conversion script
Id: cif_fix_values 8170 2020-07-09 18:12:32Z antanas 
;
_cod_original_sg_symbol_H-M 'P 21/c'
_cod_database_code 7720184
_shelx_shelxl_version_number 2014/7
_shelx_space_group_comment
;
The symmetry employed for this shelxl refinement is uniquely defined
by the following loop, which should always be used as a source of
symmetry information in preference to the above space-group names.
They are only intended as comments.
;
_shelx_estimated_absorpt_t_min 0.235
_shelx_estimated_absorpt_t_max 0.584

loop_
_space_group_symop_operation_xyz
'x, y, z'
'-x, y+1/2, -z+1/2'
'-x, -y, -z'
'x, -y-1/2, z-1/2'

loop_
_atom_site_label
_atom_site_type_symbol
_atom_site_fract_x
_atom_site_fract_y
_atom_site_fract_z
_atom_site_U_iso_or_equiv
_atom_site_adp_type
_atom_site_occupancy
_atom_site_site_symmetry_order
_atom_site_calc_flag
_atom_site_refinement_flags_posn
_atom_site_refinement_flags_adp
_atom_site_refinement_flags_occupancy
_atom_site_disorder_assembly
_atom_site_disorder_group
N1 N 0.15280(9) 0.35879(7) 0.88567(16) 0.01253(19) Uani 1 1 d . . . . .
C1 C 0.03537(12) 0.32923(9) 0.7605(2) 0.0198(3) Uani 1 1 d . . . . .
H11 H -0.0274 0.3465 0.8332 0.030 Uiso 1 1 calc R U . . .
H12 H 0.0357 0.2645 0.7448 0.030 Uiso 1 1 calc R U . . .
H13 H 0.0197 0.3571 0.6201 0.030 Uiso 1 1 calc R U . . .
C2 C 0.15700(11) 0.40305(8) 1.0647(2) 0.0129(2) Uani 1 1 d . . . . .
H2 H 0.0836 0.4155 1.1040 0.016 Uiso 1 1 calc R U . . .
N3 N 0.25791(9) 0.43065(7) 1.19098(16) 0.01184(19) Uani 1 1 d . . . . .
C3 C 0.25576(12) 0.48750(9) 1.3756(2) 0.0173(2) Uani 1 1 d . . . . .
H31 H 0.1827 0.4755 1.4255 0.026 Uiso 1 1 calc R U . . .
H32 H 0.2571 0.5501 1.3344 0.026 Uiso 1 1 calc R U . . .
H33 H 0.3261 0.4747 1.4894 0.026 Uiso 1 1 calc R U . . .
C4 C 0.36291(11) 0.41407(7) 1.1276(2) 0.0117(2) Uani 1 1 d . . . . .
C5 C 0.36126(10) 0.37101(8) 0.93944(18) 0.0120(2) Uani 1 1 d . . . . .
C6 C 0.25428(11) 0.33876(8) 0.80169(19) 0.0133(2) Uani 1 1 d . . . . .
O6 O 0.24265(9) 0.29964(7) 0.63380(15) 0.0202(2) Uani 1 1 d . . . . .
N7 N 0.47911(9) 0.36500(7) 0.92918(17) 0.0138(2) Uani 1 1 d . . . . .
C7 C 0.52717(13) 0.32906(10) 0.7551(2) 0.0210(3) Uani 1 1 d . . . . .
H71 H 0.6126 0.3158 0.8066 0.032 Uiso 1 1 calc R U . . .
H72 H 0.5170 0.3729 0.6404 0.032 Uiso 1 1 calc R U . . .
H73 H 0.4840 0.2745 0.7017 0.032 Uiso 1 1 calc R U . . .
C8 C 0.54297(12) 0.40384(8) 1.1080(2) 0.0157(2) Uani 1 1 d . . . . .
H8 H 0.6279 0.4085 1.1402 0.019 Uiso 1 1 calc R U . . .
N9 N 0.47520(9) 0.43492(8) 1.23474(17) 0.0148(2) Uani 1 1 d . . . . .
Br1 Br 0.12726(2) 0.58809(2) 0.80431(2) 0.01498(6) Uani 1 1 d . . . . .
O1W O 0.24504(10) 0.79162(8) 0.95514(19) 0.0284(2) Uani 1 1 d . . . . .
H1W H 0.203(3) 0.7327(19) 0.918(4) 0.062(8) Uiso 1 1 d . . . . .
H2W H 0.215(3) 0.815(2) 1.083(5) 0.078(9) Uiso 1 1 d . . . . .

loop_
_atom_site_aniso_label
_atom_site_aniso_U_11
_atom_site_aniso_U_22
_atom_site_aniso_U_33
_atom_site_aniso_U_23
_atom_site_aniso_U_13
_atom_site_aniso_U_12
N1 0.0092(4) 0.0118(4) 0.0157(5) 0.0007(4) 0.0008(4) -0.0005(3)
C1 0.0115(6) 0.0238(6) 0.0215(6) -0.0028(5) -0.0013(4) -0.0046(5)
C2 0.0102(5) 0.0126(5) 0.0161(5) 0.0024(4) 0.0031(4) 0.0006(4)
N3 0.0095(5) 0.0133(4) 0.0132(4) -0.0002(4) 0.0035(4) 0.0008(4)
C3 0.0186(6) 0.0187(6) 0.0155(5) -0.0046(4) 0.0056(4) 0.0011(5)
C4 0.0105(5) 0.0115(5) 0.0131(5) 0.0014(4) 0.0026(4) 0.0007(4)
C5 0.0108(5) 0.0107(5) 0.0147(5) 0.0007(4) 0.0035(4) 0.0009(4)
C6 0.0129(5) 0.0107(5) 0.0163(5) 0.0006(4) 0.0035(4) 0.0002(4)
O6 0.0215(5) 0.0201(5) 0.0185(4) -0.0070(4) 0.0035(4) -0.0017(4)
N7 0.0108(5) 0.0136(4) 0.0179(5) 0.0017(4) 0.0051(4) 0.0017(4)
C7 0.0195(6) 0.0228(6) 0.0241(6) -0.0024(5) 0.0119(5) 0.0037(5)
C8 0.0104(6) 0.0159(5) 0.0202(6) 0.0026(4) 0.0024(5) -0.0002(4)
N9 0.0102(5) 0.0159(5) 0.0173(5) 0.0014(4) 0.0012(4) -0.0004(4)
Br1 0.01066(8) 0.01557(9) 0.01935(9) 0.00218(4) 0.00477(5) 0.00108(4)
O1W 0.0271(6) 0.0271(5) 0.0330(6) -0.0015(4) 0.0109(4) -0.0015(4)

loop_
_atom_type_symbol
_atom_type_description
_atom_type_scat_dispersion_real
_atom_type_scat_dispersion_imag
_atom_type_scat_source
C C 0.0033 0.0016 'International Tables Vol C Tables 4.2.6.8 and 6.1.1.4'
H H 0.0000 0.0000 'International Tables Vol C Tables 4.2.6.8 and 6.1.1.4'
N N 0.0061 0.0033 'International Tables Vol C Tables 4.2.6.8 and 6.1.1.4'
O O 0.0106 0.0060 'International Tables Vol C Tables 4.2.6.8 and 6.1.1.4'
Br Br -0.2901 2.4595 'International Tables Vol C Tables 4.2.6.8 and 6.1.1.4'

loop_
_geom_angle_atom_site_label_1
_geom_angle_atom_site_label_2
_geom_angle_atom_site_label_3
_geom_angle
_geom_angle_site_symmetry_1
_geom_angle_site_symmetry_3
_geom_angle_publ_flag
C2 N1 C6 124.68(10) . . ?
C2 N1 C1 118.67(11) . . ?
C6 N1 C1 116.64(10) . . ?
N1 C1 H11 109.5 . . ?
N1 C1 H12 109.5 . . ?
H11 C1 H12 109.5 . . ?
N1 C1 H13 109.5 . . ?
H11 C1 H13 109.5 . . ?
H12 C1 H13 109.5 . . ?
N3 C2 N1 123.44(12) . . ?
N3 C2 H2 118.3 . . ?
N1 C2 H2 118.3 . . ?
C2 N3 C4 117.24(11) . . ?
C2 N3 C3 120.72(11) . . ?
C4 N3 C3 121.50(11) . . ?
N3 C3 H31 109.5 . . ?
N3 C3 H32 109.5 . . ?
H31 C3 H32 109.5 . . ?
N3 C3 H33 109.5 . . ?
H31 C3 H33 109.5 . . ?
H32 C3 H33 109.5 . . ?
N9 C4 C5 112.59(11) . . ?
N9 C4 N3 126.66(11) . . ?
C5 C4 N3 120.74(11) . . ?
N7 C5 C4 104.97(10) . . ?
N7 C5 C6 131.52(11) . . ?
C4 C5 C6 123.44(11) . . ?
O6 C6 N1 120.72(11) . . ?
O6 C6 C5 128.88(12) . . ?
N1 C6 C5 110.40(10) . . ?
C8 N7 C5 106.08(10) . . ?
C8 N7 C7 126.38(11) . . ?
C5 N7 C7 127.44(11) . . ?
N7 C7 H71 109.5 . . ?
N7 C7 H72 109.5 . . ?
H71 C7 H72 109.5 . . ?
N7 C7 H73 109.5 . . ?
H71 C7 H73 109.5 . . ?
H72 C7 H73 109.5 . . ?
N9 C8 N7 113.62(12) . . ?
N9 C8 H8 123.2 . . ?
N7 C8 H8 123.2 . . ?
C8 N9 C4 102.74(11) . . ?
H1W O1W H2W 105(2) . . ?

loop_
_geom_bond_atom_site_label_1
_geom_bond_atom_site_label_2
_geom_bond_distance
_geom_bond_site_symmetry_2
_geom_bond_publ_flag
N1 C2 1.3286(16) . ?
N1 C6 1.4226(16) . ?
N1 C1 1.4726(15) . ?
C1 H11 0.9800 . ?
C1 H12 0.9800 . ?
C1 H13 0.9800 . ?
C2 N3 1.3221(16) . ?
C2 H2 0.9500 . ?
N3 C4 1.3785(16) . ?
N3 C3 1.4749(16) . ?
C3 H31 0.9800 . ?
C3 H32 0.9800 . ?
C3 H33 0.9800 . ?
C4 N9 1.3521(16) . ?
C4 C5 1.3767(16) . ?
C5 N7 1.3689(15) . ?
C5 C6 1.4270(16) . ?
C6 O6 1.2170(15) . ?
N7 C8 1.3539(17) . ?
N7 C7 1.4659(16) . ?
C7 H71 0.9800 . ?
C7 H72 0.9800 . ?
C7 H73 0.9800 . ?
C8 N9 1.3358(17) . ?
C8 H8 0.9500 . ?
O1W H1W 1.01(3) . ?
O1W H2W 1.03(3) . ?

loop_
_geom_torsion_atom_site_label_1
_geom_torsion_atom_site_label_2
_geom_torsion_atom_site_label_3
_geom_torsion_atom_site_label_4
_geom_torsion
_geom_torsion_site_symmetry_1
_geom_torsion_site_symmetry_2
_geom_torsion_site_symmetry_3
_geom_torsion_site_symmetry_4
_geom_torsion_publ_flag
C6 N1 C2 N3 -2.91(19) . . . . ?
C1 N1 C2 N3 178.36(11) . . . . ?
N1 C2 N3 C4 1.84(18) . . . . ?
N1 C2 N3 C3 173.54(11) . . . . ?
C2 N3 C4 N9 -178.54(11) . . . . ?
C3 N3 C4 N9 9.83(19) . . . . ?
C2 N3 C4 C5 0.43(17) . . . . ?
C3 N3 C4 C5 -171.20(11) . . . . ?
N9 C4 C5 N7 -0.13(14) . . . . ?
N3 C4 C5 N7 -179.24(10) . . . . ?
N9 C4 C5 C6 177.31(11) . . . . ?
N3 C4 C5 C6 -1.79(18) . . . . ?
C2 N1 C6 O6 -178.26(12) . . . . ?
C1 N1 C6 O6 0.49(17) . . . . ?
C2 N1 C6 C5 1.42(16) . . . . ?
C1 N1 C6 C5 -179.83(10) . . . . ?
N7 C5 C6 O6 -2.8(2) . . . . ?
C4 C5 C6 O6 -179.50(12) . . . . ?
N7 C5 C6 N1 177.56(12) . . . . ?
C4 C5 C6 N1 0.86(16) . . . . ?
C4 C5 N7 C8 0.08(13) . . . . ?
C6 C5 N7 C8 -177.07(12) . . . . ?
C4 C5 N7 C7 -176.44(12) . . . . ?
C6 C5 N7 C7 6.4(2) . . . . ?
C5 N7 C8 N9 -0.01(14) . . . . ?
C7 N7 C8 N9 176.56(12) . . . . ?
N7 C8 N9 C4 -0.07(14) . . . . ?
C5 C4 N9 C8 0.12(14) . . . . ?
N3 C4 N9 C8 179.16(11) . . . . ?
